data_7105459
loop_
_publ_author_name
'Gaillard, Sylvain'
'Slawin, Alexandra M. Z.'
'Nolan, Steven P.'

_publ_section_title
;
 A N-heterocyclic carbene gold hydroxide complex: a golden synthon
;
_journal_issue 16
_journal_name_full 'Chemical Communications'
_journal_page_first 2742
_journal_paper_doi 10.1039/c0cc00018c
_journal_volume 46
_journal_year 2010
_chemical_formula_moiety 'C33 H41 Au N2,C H Cl3'
_chemical_formula_sum 'C34 H42 Au Cl3 N2'
_chemical_formula_weight 782.01
_chemical_name_systematic
;
?
;
_space_group_IT_number 14
_symmetry_cell_setting monoclinic
_symmetry_space_group_name_Hall '-P 2yn'
_symmetry_space_group_name_H-M 'P 1 21/n 1'
_atom_sites_solution_hydrogens geom
_atom_sites_solution_primary direct
_atom_sites_solution_secondary difmap
_audit_creation_method SHELXL-97
_cell_angle_alpha 90.00
_cell_angle_beta 98.952(7)
_cell_angle_gamma 90.00
_cell_formula_units_Z 4
_cell_length_a 10.598(3)
_cell_length_b 15.354(4)
_cell_length_c 21.195(5)
_cell_measurement_reflns_used 8787
_cell_measurement_temperature 366(2)
_cell_measurement_theta_max 28.4
_cell_measurement_theta_min 1.9
_cell_volume 3406.9(15)
_computing_cell_refinement 'CrystalClear (Rigaku Corp., 2004)'
_computing_data_collection 'CrystalClear (Rigaku Corp., 2004)'
_computing_data_reduction 'CrystalClear (Rigaku Corp., 2004)'
_computing_molecular_graphics 'Bruker SHELXTL'
_computing_publication_material 'Bruker SHELXTL'
_computing_structure_refinement 'SHELXL-97 (Sheldrick, 1997)'
_computing_structure_solution 'SHELXS-97 (Sheldrick, 1990)'
_diffrn_ambient_temperature 366(2)
_diffrn_measured_fraction_theta_full 0.996
_diffrn_measured_fraction_theta_max 0.991
_diffrn_measurement_device_type CCD
_diffrn_measurement_method '\w and \f scans'
_diffrn_radiation_monochromator confocal
_diffrn_radiation_source 'rotating anode'
_diffrn_radiation_type MoK\a
_diffrn_radiation_wavelength 0.71073
_diffrn_reflns_av_R_equivalents 0.0906
_diffrn_reflns_av_sigmaI/netI 0.1263
_diffrn_reflns_limit_h_max 7
_diffrn_reflns_limit_h_min -12
_diffrn_reflns_limit_k_max 18
_diffrn_reflns_limit_k_min -18
_diffrn_reflns_limit_l_max 24
_diffrn_reflns_limit_l_min -25
_diffrn_reflns_number 21408
_diffrn_reflns_theta_full 25.00
_diffrn_reflns_theta_max 25.37
_diffrn_reflns_theta_min 2.35
_exptl_absorpt_coefficient_mu 4.578
_exptl_absorpt_correction_T_max 1.000
_exptl_absorpt_correction_T_min 0.594
_exptl_absorpt_correction_type multi-scan
_exptl_absorpt_process_details 'Jacobson, R. (1998) Private communication'
_exptl_crystal_colour Colorless
_exptl_crystal_density_diffrn 1.525
_exptl_crystal_density_method 'not measured'
_exptl_crystal_description Prism
_exptl_crystal_F_000 1560
_exptl_crystal_size_max 0.10
_exptl_crystal_size_mid 0.10
_exptl_crystal_size_min 0.10
_refine_diff_density_max 4.263
_refine_diff_density_min -2.413
_refine_diff_density_rms 0.186
_refine_ls_extinction_method none
_refine_ls_goodness_of_fit_ref 1.082
_refine_ls_hydrogen_treatment constr
_refine_ls_matrix_type full
_refine_ls_number_parameters 362
_refine_ls_number_reflns 6204
_refine_ls_number_restraints 0
_refine_ls_restrained_S_all 1.082
_refine_ls_R_factor_all 0.1073
_refine_ls_R_factor_gt 0.0653
_refine_ls_shift/su_max 0.004
_refine_ls_shift/su_mean 0.000
_refine_ls_structure_factor_coef Fsqd
_refine_ls_weighting_details 'calc w=1/[\s^2^(Fo^2^)+(0.0436P)^2^+4.3073P] where P=(Fo^2^+2Fc^2^)/3'
_refine_ls_weighting_scheme calc
_refine_ls_wR_factor_gt 0.1342
_refine_ls_wR_factor_ref 0.1544
_reflns_number_gt 4151
_reflns_number_total 6204
_reflns_threshold_expression >2sigma(I)
_cod_data_source_file c0cc00018c.txt
_cod_data_source_block 6
_cod_depositor_comments
;
The following automatic conversions were performed:
'_symmetry_cell_setting' value 'Monoclinic' changed to 'monoclinic'
according to '/home/saulius/struct/CIF-dictionaries/cif_core.dic'
dictionary named 'cif_core.dic' version 2.4.1 from 2010-06-29.

Automatic conversion script
Id: cif_fix_enum 1527 2010-12-29 10:47:43Z saulius 
;
_cod_original_sg_symbol_H-M P2(1)/n
_cod_database_code 7105459

loop_
_symmetry_equiv_pos_as_xyz
'x, y, z'
'-x+1/2, y+1/2, -z+1/2'
'-x, -y, -z'
'x-1/2, -y-1/2, z-1/2'

loop_
_atom_site_label
_atom_site_type_symbol
_atom_site_fract_x
_atom_site_fract_y
_atom_site_fract_z
_atom_site_U_iso_or_equiv
_atom_site_adp_type
_atom_site_occupancy
_atom_site_symmetry_multiplicity
_atom_site_calc_flag
_atom_site_refinement_flags
_atom_site_disorder_assembly
_atom_site_disorder_group
Au1 Au 0.33296(4) 0.63640(3) 0.837734(17) 0.03097(16) Uani 1 1 d . . .
C1 C 0.3309(9) 0.5215(7) 0.7884(4) 0.028(2) Uani 1 1 d . . .
N2 N 0.3462(7) 0.4410(5) 0.8156(3) 0.0229(19) Uani 1 1 d . . .
C3 C 0.3173(10) 0.3760(7) 0.7698(4) 0.030(3) Uani 1 1 d . . .
H3A H 0.3192 0.3162 0.7766 0.036 Uiso 1 1 calc R . .
C4 C 0.2860(10) 0.4177(7) 0.7140(5) 0.033(3) Uani 1 1 d . . .
H4A H 0.2623 0.3918 0.6743 0.039 Uiso 1 1 calc R . .
N5 N 0.2952(7) 0.5064(5) 0.7260(3) 0.0220(18) Uani 1 1 d . . .
C6 C 0.3786(9) 0.4252(6) 0.8833(4) 0.024(2) Uani 1 1 d . . .
C7 C 0.2806(10) 0.4355(7) 0.9205(5) 0.030(2) Uani 1 1 d . . .
C8 C 0.3108(10) 0.4180(7) 0.9851(5) 0.033(3) Uani 1 1 d . . .
H8A H 0.2488 0.4239 1.0113 0.040 Uiso 1 1 calc R . .
C9 C 0.4321(11) 0.3917(7) 1.0106(5) 0.040(3) Uani 1 1 d . . .
H9A H 0.4516 0.3815 1.0543 0.048 Uiso 1 1 calc R . .
C10 C 0.5242(11) 0.3805(7) 0.9731(5) 0.034(3) Uani 1 1 d . . .
H10A H 0.6048 0.3616 0.9916 0.041 Uiso 1 1 calc R . .
C11 C 0.5006(9) 0.3967(7) 0.9078(4) 0.027(2) Uani 1 1 d . . .
C12 C 0.1462(10) 0.4628(7) 0.8924(5) 0.038(3) Uani 1 1 d . . .
H12A H 0.1479 0.4850 0.8492 0.045 Uiso 1 1 calc R . .
C13 C 0.0535(13) 0.3861(9) 0.8876(8) 0.078(5) Uani 1 1 d . . .
H13A H 0.0834 0.3406 0.8627 0.117 Uiso 1 1 calc R . .
H13B H -0.0295 0.4049 0.8676 0.117 Uiso 1 1 calc R . .
H13C H 0.0482 0.3647 0.9297 0.117 Uiso 1 1 calc R . .
C14 C 0.0957(12) 0.5363(9) 0.9321(6) 0.063(4) Uani 1 1 d . . .
H14A H 0.1523 0.5854 0.9344 0.095 Uiso 1 1 calc R . .
H14B H 0.0914 0.5154 0.9744 0.095 Uiso 1 1 calc R . .
H14C H 0.0120 0.5536 0.9119 0.095 Uiso 1 1 calc R . .
C15 C 0.6021(9) 0.3833(7) 0.8643(5) 0.030(3) Uani 1 1 d . . .
H15A H 0.5598 0.3578 0.8241 0.036 Uiso 1 1 calc R . .
C16 C 0.7090(10) 0.3213(8) 0.8930(5) 0.043(3) Uani 1 1 d . . .
H16A H 0.7694 0.3151 0.8639 0.065 Uiso 1 1 calc R . .
H16B H 0.6733 0.2655 0.9003 0.065 Uiso 1 1 calc R . .
H16C H 0.7514 0.3446 0.9327 0.065 Uiso 1 1 calc R . .
C17 C 0.6590(10) 0.4701(7) 0.8488(5) 0.035(3) Uani 1 1 d . . .
H17A H 0.5918 0.5087 0.8306 0.052 Uiso 1 1 calc R . .
H17B H 0.7170 0.4611 0.8189 0.052 Uiso 1 1 calc R . .
H17C H 0.7042 0.4953 0.8873 0.052 Uiso 1 1 calc R . .
C18 C 0.2588(9) 0.5731(6) 0.6780(4) 0.024(2) Uani 1 1 d . . .
C19 C 0.1353(9) 0.5988(7) 0.6692(4) 0.025(2) Uani 1 1 d . . .
C20 C 0.0961(11) 0.6621(8) 0.6206(5) 0.044(3) Uani 1 1 d . . .
H20A H 0.0120 0.6817 0.6126 0.052 Uiso 1 1 calc R . .
C21 C 0.1866(11) 0.6935(8) 0.5858(5) 0.043(3) Uani 1 1 d . . .
H21A H 0.1626 0.7348 0.5541 0.052 Uiso 1 1 calc R . .
C22 C 0.3087(11) 0.6656(7) 0.5968(5) 0.035(3) Uani 1 1 d . . .
H22A H 0.3670 0.6883 0.5726 0.042 Uiso 1 1 calc R . .
C23 C 0.3495(10) 0.6039(7) 0.6435(5) 0.031(2) Uani 1 1 d . . .
C24 C 0.0328(10) 0.5635(8) 0.7060(5) 0.039(3) Uani 1 1 d . . .
H24A H 0.0726 0.5185 0.7354 0.047 Uiso 1 1 calc R . .
C25 C -0.0785(12) 0.5210(10) 0.6615(6) 0.064(4) Uani 1 1 d . . .
H25A H -0.1401 0.4993 0.6864 0.096 Uiso 1 1 calc R . .
H25B H -0.0468 0.4737 0.6389 0.096 Uiso 1 1 calc R . .
H25C H -0.1181 0.5634 0.6315 0.096 Uiso 1 1 calc R . .
C26 C -0.0161(11) 0.6363(8) 0.7466(5) 0.050(3) Uani 1 1 d . . .
H26A H 0.0547 0.6611 0.7746 0.075 Uiso 1 1 calc R . .
H26B H -0.0761 0.6123 0.7714 0.075 Uiso 1 1 calc R . .
H26C H -0.0572 0.6808 0.7188 0.075 Uiso 1 1 calc R . .
C27 C 0.4866(11) 0.5736(8) 0.6553(5) 0.045(3) Uani 1 1 d . . .
H27A H 0.4887 0.5171 0.6769 0.053 Uiso 1 1 calc R . .
C28 C 0.5435(12) 0.5615(10) 0.5953(5) 0.061(4) Uani 1 1 d . . .
H28A H 0.4929 0.5206 0.5679 0.092 Uiso 1 1 calc R . .
H28B H 0.6291 0.5397 0.6060 0.092 Uiso 1 1 calc R . .
H28C H 0.5450 0.6163 0.5737 0.092 Uiso 1 1 calc R . .
C29 C 0.5653(12) 0.6363(9) 0.7001(6) 0.060(4) Uani 1 1 d . . .
H29A H 0.5276 0.6427 0.7382 0.090 Uiso 1 1 calc R . .
H29B H 0.5676 0.6919 0.6796 0.090 Uiso 1 1 calc R . .
H29C H 0.6506 0.6142 0.7110 0.090 Uiso 1 1 calc R . .
C30 C 0.3199(11) 0.7462(7) 0.8917(5) 0.035(3) Uani 1 1 d . . .
C31 C 0.4213(12) 0.8001(7) 0.9135(5) 0.042(3) Uani 1 1 d . . .
H31A H 0.5010 0.7884 0.9022 0.051 Uiso 1 1 calc R . .
C32 C 0.4066(14) 0.8727(8) 0.9529(5) 0.052(4) Uani 1 1 d . . .
H32A H 0.4777 0.9061 0.9687 0.063 Uiso 1 1 calc R . .
C33 C 0.2858(16) 0.8957(10) 0.9685(5) 0.061(4) Uani 1 1 d . . .
H33A H 0.2752 0.9453 0.9922 0.073 Uiso 1 1 calc R . .
C34 C 0.1840(14) 0.8411(9) 0.9469(5) 0.054(4) Uani 1 1 d . . .
H34A H 0.1042 0.8530 0.9579 0.065 Uiso 1 1 calc R . .
C35 C 0.1990(12) 0.7697(8) 0.9094(5) 0.042(3) Uani 1 1 d . . .
H35A H 0.1281 0.7353 0.8951 0.051 Uiso 1 1 calc R . .
C36 C 0.762(2) 0.8048(12) 0.8575(7) 0.118(8) Uani 1 1 d . . .
H36A H 0.6746 0.8218 0.8387 0.141 Uiso 1 1 calc R . .
Cl1 Cl 0.7582(5) 0.6910(3) 0.8621(2) 0.1036(16) Uani 1 1 d . . .
Cl2 Cl 0.8548(5) 0.8441(3) 0.8083(2) 0.0978(16) Uani 1 1 d . . .
Cl3 Cl 0.7857(5) 0.8500(3) 0.93301(18) 0.0911(14) Uani 1 1 d . . .

loop_
_atom_site_aniso_label
_atom_site_aniso_U_11
_atom_site_aniso_U_22
_atom_site_aniso_U_33
_atom_site_aniso_U_23
_atom_site_aniso_U_13
_atom_site_aniso_U_12
Au1 0.0351(3) 0.0251(3) 0.0301(3) 0.00063(19) -0.00283(18) 0.0004(2)
C1 0.022(6) 0.032(7) 0.029(6) 0.004(5) 0.003(4) 0.007(5)
N2 0.025(5) 0.028(5) 0.016(4) -0.005(4) 0.005(3) 0.004(4)
C3 0.027(6) 0.035(7) 0.026(6) 0.003(5) 0.004(4) 0.003(5)
C4 0.030(6) 0.033(7) 0.034(6) -0.005(5) 0.002(5) 0.001(5)
N5 0.031(5) 0.023(5) 0.012(4) -0.001(3) -0.001(3) 0.003(4)
C6 0.026(6) 0.013(5) 0.033(6) -0.003(4) 0.007(4) -0.002(4)
C7 0.030(6) 0.025(6) 0.033(6) 0.004(5) 0.003(5) -0.004(5)
C8 0.034(7) 0.037(7) 0.030(6) -0.003(5) 0.008(5) -0.001(5)
C9 0.046(8) 0.032(7) 0.040(6) -0.001(5) -0.001(6) -0.013(6)
C10 0.030(7) 0.033(7) 0.033(6) 0.004(5) -0.017(5) -0.005(5)
C11 0.020(6) 0.025(6) 0.037(6) -0.004(5) 0.003(4) -0.005(5)
C12 0.032(7) 0.037(7) 0.043(7) 0.008(5) 0.003(5) 0.001(5)
C13 0.037(9) 0.055(10) 0.133(13) 0.017(9) -0.015(8) -0.011(7)
C14 0.049(9) 0.076(11) 0.065(9) 0.010(8) 0.008(7) 0.025(8)
C15 0.018(6) 0.034(7) 0.038(6) -0.002(5) 0.002(4) -0.003(5)
C16 0.028(7) 0.038(7) 0.065(8) 0.000(6) 0.011(5) 0.005(6)
C17 0.030(7) 0.043(7) 0.033(6) 0.003(5) 0.013(5) -0.003(5)
C18 0.021(6) 0.019(6) 0.032(6) -0.010(4) 0.005(4) -0.007(4)
C19 0.026(6) 0.029(6) 0.016(5) -0.001(4) -0.008(4) 0.001(5)
C20 0.029(7) 0.064(9) 0.038(7) -0.006(6) 0.004(5) 0.018(6)
C21 0.050(8) 0.050(8) 0.025(6) 0.002(5) -0.007(5) 0.016(6)
C22 0.046(8) 0.029(6) 0.029(6) 0.004(5) 0.005(5) 0.014(5)
C23 0.026(6) 0.033(6) 0.033(6) 0.008(5) 0.003(4) 0.002(5)
C24 0.026(7) 0.045(8) 0.046(7) 0.002(5) 0.005(5) -0.004(5)
C25 0.046(9) 0.087(12) 0.062(8) -0.033(8) 0.015(6) -0.030(8)
C26 0.027(7) 0.080(10) 0.043(7) -0.017(7) 0.005(5) 0.001(6)
C27 0.045(8) 0.052(8) 0.038(7) 0.020(6) 0.009(5) -0.007(6)
C28 0.037(8) 0.098(12) 0.049(8) 0.002(7) 0.008(6) 0.023(8)
C29 0.040(8) 0.090(12) 0.051(8) -0.002(7) 0.012(6) 0.000(8)
C30 0.055(8) 0.018(6) 0.030(6) -0.001(5) 0.002(5) 0.013(5)
C31 0.062(9) 0.025(7) 0.036(6) -0.001(5) -0.003(6) -0.007(6)
C32 0.073(11) 0.040(8) 0.036(7) 0.001(6) -0.020(6) -0.004(7)
C33 0.094(13) 0.059(10) 0.028(7) -0.008(6) 0.003(7) 0.022(9)
C34 0.078(11) 0.060(9) 0.034(7) -0.010(6) 0.037(7) 0.019(8)
C35 0.052(8) 0.042(8) 0.033(6) 0.002(5) 0.008(5) 0.011(6)
C36 0.22(2) 0.080(14) 0.073(11) -0.009(10) 0.071(13) -0.029(15)
Cl1 0.146(5) 0.068(3) 0.113(3) -0.003(3) 0.074(3) -0.014(3)
Cl2 0.160(5) 0.063(3) 0.086(3) 0.010(2) 0.067(3) 0.002(3)
Cl3 0.102(4) 0.108(4) 0.062(2) -0.016(2) 0.009(2) -0.022(3)

loop_
_atom_type_symbol
_atom_type_description
_atom_type_scat_dispersion_real
_atom_type_scat_dispersion_imag
_atom_type_scat_source
C C 0.0033 0.0016 'International Tables Vol C Tables 4.2.6.8 and 6.1.1.4'
H H 0.0000 0.0000 'International Tables Vol C Tables 4.2.6.8 and 6.1.1.4'
N N 0.0061 0.0033 'International Tables Vol C Tables 4.2.6.8 and 6.1.1.4'
Cl Cl 0.1484 0.1585 'International Tables Vol C Tables 4.2.6.8 and 6.1.1.4'
Au Au -2.0133 8.8022 'International Tables Vol C Tables 4.2.6.8 and 6.1.1.4'

loop_
_geom_angle_atom_site_label_1
_geom_angle_atom_site_label_2
_geom_angle_atom_site_label_3
_geom_angle
_geom_angle_site_symmetry_1
_geom_angle_site_symmetry_3
_geom_angle_publ_flag
C1 Au1 C30 174.0(4) . . ?
N5 C1 N2 104.9(8) . . ?
N5 C1 Au1 129.3(7) . . ?
N2 C1 Au1 125.0(7) . . ?
C1 N2 C3 110.9(8) . . ?
C1 N2 C6 124.6(8) . . ?
C3 N2 C6 124.4(8) . . ?
C4 C3 N2 105.7(9) . . ?
C4 C3 H3A 127.2 . . ?
N2 C3 H3A 127.2 . . ?
C3 C4 N5 107.8(9) . . ?
C3 C4 H4A 126.1 . . ?
N5 C4 H4A 126.1 . . ?
C1 N5 C4 110.7(8) . . ?
C1 N5 C18 125.0(8) . . ?
C4 N5 C18 124.0(7) . . ?
C11 C6 C7 123.5(9) . . ?
C11 C6 N2 119.3(8) . . ?
C7 C6 N2 117.1(8) . . ?
C8 C7 C6 117.1(9) . . ?
C8 C7 C12 120.1(9) . . ?
C6 C7 C12 122.8(9) . . ?
C9 C8 C7 120.4(10) . . ?
C9 C8 H8A 119.8 . . ?
C7 C8 H8A 119.8 . . ?
C10 C9 C8 121.1(10) . . ?
C10 C9 H9A 119.4 . . ?
C8 C9 H9A 119.4 . . ?
C9 C10 C11 121.7(10) . . ?
C9 C10 H10A 119.2 . . ?
C11 C10 H10A 119.2 . . ?
C6 C11 C10 116.3(9) . . ?
C6 C11 C15 121.1(9) . . ?
C10 C11 C15 122.6(9) . . ?
C7 C12 C13 111.6(10) . . ?
C7 C12 C14 111.8(9) . . ?
C13 C12 C14 108.9(11) . . ?
C7 C12 H12A 108.2 . . ?
C13 C12 H12A 108.2 . . ?
C14 C12 H12A 108.2 . . ?
C12 C13 H13A 109.5 . . ?
C12 C13 H13B 109.5 . . ?
H13A C13 H13B 109.5 . . ?
C12 C13 H13C 109.5 . . ?
H13A C13 H13C 109.5 . . ?
H13B C13 H13C 109.5 . . ?
C12 C14 H14A 109.5 . . ?
C12 C14 H14B 109.5 . . ?
H14A C14 H14B 109.5 . . ?
C12 C14 H14C 109.5 . . ?
H14A C14 H14C 109.5 . . ?
H14B C14 H14C 109.5 . . ?
C17 C15 C16 109.7(9) . . ?
C17 C15 C11 110.5(8) . . ?
C16 C15 C11 113.0(9) . . ?
C17 C15 H15A 107.8 . . ?
C16 C15 H15A 107.8 . . ?
C11 C15 H15A 107.8 . . ?
C15 C16 H16A 109.5 . . ?
C15 C16 H16B 109.5 . . ?
H16A C16 H16B 109.5 . . ?
C15 C16 H16C 109.5 . . ?
H16A C16 H16C 109.5 . . ?
H16B C16 H16C 109.5 . . ?
C15 C17 H17A 109.5 . . ?
C15 C17 H17B 109.5 . . ?
H17A C17 H17B 109.5 . . ?
C15 C17 H17C 109.5 . . ?
H17A C17 H17C 109.5 . . ?
H17B C17 H17C 109.5 . . ?
C19 C18 C23 124.5(10) . . ?
C19 C18 N5 116.6(8) . . ?
C23 C18 N5 118.8(9) . . ?
C18 C19 C20 117.7(9) . . ?
C18 C19 C24 125.1(9) . . ?
C20 C19 C24 117.2(9) . . ?
C21 C20 C19 118.2(10) . . ?
C21 C20 H20A 120.9 . . ?
C19 C20 H20A 120.9 . . ?
C22 C21 C20 121.6(11) . . ?
C22 C21 H21A 119.2 . . ?
C20 C21 H21A 119.2 . . ?
C21 C22 C23 121.6(11) . . ?
C21 C22 H22A 119.2 . . ?
C23 C22 H22A 119.2 . . ?
C18 C23 C22 116.5(10) . . ?
C18 C23 C27 122.6(9) . . ?
C22 C23 C27 120.9(9) . . ?
C19 C24 C25 112.1(9) . . ?
C19 C24 C26 110.6(9) . . ?
C25 C24 C26 110.9(10) . . ?
C19 C24 H24A 107.7 . . ?
C25 C24 H24A 107.7 . . ?
C26 C24 H24A 107.7 . . ?
C24 C25 H25A 109.5 . . ?
C24 C25 H25B 109.5 . . ?
H25A C25 H25B 109.5 . . ?
C24 C25 H25C 109.5 . . ?
H25A C25 H25C 109.5 . . ?
H25B C25 H25C 109.5 . . ?
C24 C26 H26A 109.5 . . ?
C24 C26 H26B 109.5 . . ?
H26A C26 H26B 109.5 . . ?
C24 C26 H26C 109.5 . . ?
H26A C26 H26C 109.5 . . ?
H26B C26 H26C 109.5 . . ?
C28 C27 C29 110.9(10) . . ?
C28 C27 C23 113.6(9) . . ?
C29 C27 C23 109.4(10) . . ?
C28 C27 H27A 107.6 . . ?
C29 C27 H27A 107.6 . . ?
C23 C27 H27A 107.6 . . ?
C27 C28 H28A 109.5 . . ?
C27 C28 H28B 109.5 . . ?
H28A C28 H28B 109.5 . . ?
C27 C28 H28C 109.5 . . ?
H28A C28 H28C 109.5 . . ?
H28B C28 H28C 109.5 . . ?
C27 C29 H29A 109.5 . . ?
C27 C29 H29B 109.5 . . ?
H29A C29 H29B 109.5 . . ?
C27 C29 H29C 109.5 . . ?
H29A C29 H29C 109.5 . . ?
H29B C29 H29C 109.5 . . ?
C31 C30 C35 116.3(10) . . ?
C31 C30 Au1 124.3(9) . . ?
C35 C30 Au1 119.5(8) . . ?
C30 C31 C32 121.2(12) . . ?
C30 C31 H31A 119.4 . . ?
C32 C31 H31A 119.4 . . ?
C31 C32 C33 121.3(12) . . ?
C31 C32 H32A 119.3 . . ?
C33 C32 H32A 119.3 . . ?
C34 C33 C32 117.3(12) . . ?
C34 C33 H33A 121.4 . . ?
C32 C33 H33A 121.4 . . ?
C35 C34 C33 121.2(13) . . ?
C35 C34 H34A 119.4 . . ?
C33 C34 H34A 119.4 . . ?
C34 C35 C30 122.6(12) . . ?
C34 C35 H35A 118.7 . . ?
C30 C35 H35A 118.7 . . ?
Cl2 C36 Cl3 114.8(11) . . ?
Cl2 C36 Cl1 114.7(10) . . ?
Cl3 C36 Cl1 110.5(9) . . ?
Cl2 C36 H36A 105.2 . . ?
Cl3 C36 H36A 105.2 . . ?
Cl1 C36 H36A 105.2 . . ?

loop_
_geom_bond_atom_site_label_1
_geom_bond_atom_site_label_2
_geom_bond_distance
_geom_bond_site_symmetry_2
_geom_bond_publ_flag
Au1 C1 2.049(10) . ?
Au1 C30 2.054(10) . ?
C1 N5 1.336(11) . ?
C1 N2 1.363(12) . ?
N2 C3 1.392(12) . ?
N2 C6 1.443(11) . ?
C3 C4 1.340(13) . ?
C3 H3A 0.9300 . ?
C4 N5 1.386(12) . ?
C4 H4A 0.9300 . ?
N5 C18 1.454(12) . ?
C6 C11 1.387(13) . ?
C6 C7 1.407(14) . ?
C7 C8 1.383(13) . ?
C7 C12 1.514(14) . ?
C8 C9 1.375(15) . ?
C8 H8A 0.9300 . ?
C9 C10 1.363(15) . ?
C9 H9A 0.9300 . ?
C10 C11 1.390(13) . ?
C10 H10A 0.9300 . ?
C11 C15 1.535(14) . ?
C12 C13 1.528(16) . ?
C12 C14 1.552(16) . ?
C12 H12A 0.9800 . ?
C13 H13A 0.9600 . ?
C13 H13B 0.9600 . ?
C13 H13C 0.9600 . ?
C14 H14A 0.9600 . ?
C14 H14B 0.9600 . ?
C14 H14C 0.9600 . ?
C15 C17 1.519(14) . ?
C15 C16 1.531(14) . ?
C15 H15A 0.9800 . ?
C16 H16A 0.9600 . ?
C16 H16B 0.9600 . ?
C16 H16C 0.9600 . ?
C17 H17A 0.9600 . ?
C17 H17B 0.9600 . ?
C17 H17C 0.9600 . ?
C18 C19 1.352(13) . ?
C18 C23 1.379(13) . ?
C19 C20 1.430(15) . ?
C19 C24 1.532(14) . ?
C20 C21 1.384(16) . ?
C20 H20A 0.9300 . ?
C21 C22 1.348(15) . ?
C21 H21A 0.9300 . ?
C22 C23 1.389(14) . ?
C22 H22A 0.9300 . ?
C23 C27 1.509(15) . ?
C24 C25 1.537(14) . ?
C24 C26 1.548(15) . ?
C24 H24A 0.9800 . ?
C25 H25A 0.9600 . ?
C25 H25B 0.9600 . ?
C25 H25C 0.9600 . ?
C26 H26A 0.9600 . ?
C26 H26B 0.9600 . ?
C26 H26C 0.9600 . ?
C27 C28 1.502(15) . ?
C27 C29 1.508(16) . ?
C27 H27A 0.9800 . ?
C28 H28A 0.9600 . ?
C28 H28B 0.9600 . ?
C28 H28C 0.9600 . ?
C29 H29A 0.9600 . ?
C29 H29B 0.9600 . ?
C29 H29C 0.9600 . ?
C30 C31 1.377(15) . ?
C30 C35 1.437(15) . ?
C31 C32 1.416(16) . ?
C31 H31A 0.9300 . ?
C32 C33 1.416(18) . ?
C32 H32A 0.9300 . ?
C33 C34 1.386(19) . ?
C33 H33A 0.9300 . ?
C34 C35 1.377(15) . ?
C34 H34A 0.9300 . ?
C35 H35A 0.9300 . ?
C36 Cl2 1.658(16) . ?
C36 Cl3 1.728(15) . ?
C36 Cl1 1.750(18) . ?
C36 H36A 0.9800 . ?

loop_
_geom_torsion_atom_site_label_1
_geom_torsion_atom_site_label_2
_geom_torsion_atom_site_label_3
_geom_torsion_atom_site_label_4
_geom_torsion
_geom_torsion_site_symmetry_1
_geom_torsion_site_symmetry_2
_geom_torsion_site_symmetry_3
_geom_torsion_site_symmetry_4
_geom_torsion_publ_flag
N5 C1 N2 C3 -1.3(11) . . . . ?
Au1 C1 N2 C3 169.3(7) . . . . ?
N5 C1 N2 C6 -176.8(8) . . . . ?
Au1 C1 N2 C6 -6.3(13) . . . . ?
C1 N2 C3 C4 1.0(11) . . . . ?
C6 N2 C3 C4 176.6(9) . . . . ?
N2 C3 C4 N5 -0.4(11) . . . . ?
N2 C1 N5 C4 1.0(11) . . . . ?
Au1 C1 N5 C4 -168.9(8) . . . . ?
N2 C1 N5 C18 175.4(8) . . . . ?
Au1 C1 N5 C18 5.4(14) . . . . ?
C3 C4 N5 C1 -0.4(12) . . . . ?
C3 C4 N5 C18 -174.9(9) . . . . ?
C1 N2 C6 C11 -107.0(11) . . . . ?
C3 N2 C6 C11 78.0(12) . . . . ?
C1 N2 C6 C7 76.2(12) . . . . ?
C3 N2 C6 C7 -98.7(11) . . . . ?
C11 C6 C7 C8 1.6(15) . . . . ?
N2 C6 C7 C8 178.2(9) . . . . ?
C11 C6 C7 C12 -177.2(10) . . . . ?
N2 C6 C7 C12 -0.6(14) . . . . ?
C6 C7 C8 C9 0.1(15) . . . . ?
C12 C7 C8 C9 178.9(10) . . . . ?
C7 C8 C9 C10 -1.5(17) . . . . ?
C8 C9 C10 C11 1.3(17) . . . . ?
C7 C6 C11 C10 -1.8(15) . . . . ?
N2 C6 C11 C10 -178.3(8) . . . . ?
C7 C6 C11 C15 177.6(9) . . . . ?
N2 C6 C11 C15 1.1(14) . . . . ?
C9 C10 C11 C6 0.3(15) . . . . ?
C9 C10 C11 C15 -179.1(10) . . . . ?
C8 C7 C12 C13 -73.9(13) . . . . ?
C6 C7 C12 C13 104.8(12) . . . . ?
C8 C7 C12 C14 48.3(14) . . . . ?
C6 C7 C12 C14 -133.0(11) . . . . ?
C6 C11 C15 C17 78.5(12) . . . . ?
C10 C11 C15 C17 -102.2(11) . . . . ?
C6 C11 C15 C16 -158.3(9) . . . . ?
C10 C11 C15 C16 21.1(14) . . . . ?
C1 N5 C18 C19 -85.7(11) . . . . ?
C4 N5 C18 C19 87.9(11) . . . . ?
C1 N5 C18 C23 95.9(11) . . . . ?
C4 N5 C18 C23 -90.5(12) . . . . ?
C23 C18 C19 C20 0.4(15) . . . . ?
N5 C18 C19 C20 -177.8(8) . . . . ?
C23 C18 C19 C24 178.4(9) . . . . ?
N5 C18 C19 C24 0.2(14) . . . . ?
C18 C19 C20 C21 -0.4(15) . . . . ?
C24 C19 C20 C21 -178.6(10) . . . . ?
C19 C20 C21 C22 0.1(17) . . . . ?
C20 C21 C22 C23 0.2(17) . . . . ?
C19 C18 C23 C22 -0.1(15) . . . . ?
N5 C18 C23 C22 178.1(9) . . . . ?
C19 C18 C23 C27 179.5(10) . . . . ?
N5 C18 C23 C27 -2.3(14) . . . . ?
C21 C22 C23 C18 -0.2(16) . . . . ?
C21 C22 C23 C27 -179.8(10) . . . . ?
C18 C19 C24 C25 -119.9(12) . . . . ?
C20 C19 C24 C25 58.2(14) . . . . ?
C18 C19 C24 C26 115.8(11) . . . . ?
C20 C19 C24 C26 -66.1(12) . . . . ?
C18 C23 C27 C28 140.4(11) . . . . ?
C22 C23 C27 C28 -40.0(15) . . . . ?
C18 C23 C27 C29 -95.1(12) . . . . ?
C22 C23 C27 C29 84.5(12) . . . . ?
C35 C30 C31 C32 1.8(15) . . . . ?
Au1 C30 C31 C32 -177.2(8) . . . . ?
C30 C31 C32 C33 -3.4(17) . . . . ?
C31 C32 C33 C34 3.8(17) . . . . ?
C32 C33 C34 C35 -2.8(18) . . . . ?
C33 C34 C35 C30 1.4(18) . . . . ?
C31 C30 C35 C34 -0.8(15) . . . . ?
Au1 C30 C35 C34 178.3(8) . . . . ?

loop_
_cod_related_entry_id
_cod_related_entry_database
_cod_related_entry_code
1 ChemSpider 30653197
